data_4345197
loop_
_publ_author_name
'Arkhypchuk, Anna I.'
'Orthaber, Andreas'
'Borbas, K. Eszter'

_publ_section_title
;
 Synthesis and Characterization of Ferrocenyl Chlorins,
 1,1'-Ferrocene-Linked Chlorin Dimers, and their BODIPY Analogues.
;
_journal_issue 5
_journal_name_full 'Inorganic chemistry'
_journal_page_first 3044
_journal_page_last 3054
_journal_paper_doi 10.1021/acs.inorgchem.6b03158
_journal_volume 56
_journal_year 2017
_chemical_formula_sum 'C19 H15 B F2 Fe N2'
_chemical_formula_weight 375.99
_space_group_crystal_system monoclinic
_space_group_IT_number 14
_space_group_name_Hall '-P 2yn'
_space_group_name_H-M_alt 'P 1 21/n 1'
_symmetry_space_group_name_Hall '-P 2yn'
_symmetry_space_group_name_H-M 'P 1 21/n 1'
_atom_sites_solution_hydrogens geom
_audit_creation_method SHELXL-2014/7
_cell_angle_alpha 90
_cell_angle_beta 94.119(10)
_cell_angle_gamma 90
_cell_formula_units_Z 4
_cell_length_a 7.5121(9)
_cell_length_b 10.3596(14)
_cell_length_c 20.254(3)
_cell_measurement_reflns_used 2327
_cell_measurement_temperature 150(2)
_cell_measurement_theta_max 25.2
_cell_measurement_theta_min 2.2
_cell_volume 1572.1(4)
_computing_cell_refinement 'SAINT V7.68A(Bruker AXS, 2012)'
_computing_data_collection 'APEX2  (Bruker AXS, 2012)'
_computing_data_reduction 'SAINT V7.68A(Bruker AXS, 2012)'
_computing_molecular_graphics ' ORTEP for Windows (Farugia, 1997)'
_computing_publication_material ' ORTEP for Windows (Farugia, 1997)'
_computing_structure_refinement 'SHELXL-2014/7 (Sheldrick, 2014)'
_diffrn_ambient_temperature 150(2)
_diffrn_measured_fraction_theta_full 0.999
_diffrn_measured_fraction_theta_max 0.989
_diffrn_measurement_device_type 'BrukerAPEX II with CCD'
_diffrn_measurement_method '\w scan and \j scan'
_diffrn_radiation_monochromator graphite
_diffrn_radiation_source 'fine-focus sealed tube'
_diffrn_radiation_type MoK\a
_diffrn_radiation_wavelength 0.71073
_diffrn_reflns_av_R_equivalents 0.0764
_diffrn_reflns_av_unetI/netI 0.0822
_diffrn_reflns_Laue_measured_fraction_full 0.999
_diffrn_reflns_Laue_measured_fraction_max 0.989
_diffrn_reflns_limit_h_max 9
_diffrn_reflns_limit_h_min -9
_diffrn_reflns_limit_k_max 12
_diffrn_reflns_limit_k_min -12
_diffrn_reflns_limit_l_max 23
_diffrn_reflns_limit_l_min -25
_diffrn_reflns_number 11465
_diffrn_reflns_point_group_measured_fraction_full 0.999
_diffrn_reflns_point_group_measured_fraction_max 0.989
_diffrn_reflns_theta_full 25.242
_diffrn_reflns_theta_max 26.512
_diffrn_reflns_theta_min 2.209
_exptl_absorpt_coefficient_mu 0.984
_exptl_absorpt_correction_T_max 0.7454
_exptl_absorpt_correction_T_min 0.5326
_exptl_absorpt_correction_type multi-scan
_exptl_absorpt_process_details 'SADABS, 2008 Bruker'
_exptl_crystal_colour 'dark brown'
_exptl_crystal_density_diffrn 1.589
_exptl_crystal_description block
_exptl_crystal_F_000 768
_exptl_crystal_size_max 0.2
_exptl_crystal_size_mid 0.2
_exptl_crystal_size_min 0.14
_refine_diff_density_max 0.497
_refine_diff_density_min -0.501
_refine_diff_density_rms 0.087
_refine_ls_extinction_method none
_refine_ls_goodness_of_fit_ref 1.028
_refine_ls_hydrogen_treatment constr
_refine_ls_matrix_type full
_refine_ls_number_parameters 226
_refine_ls_number_reflns 3228
_refine_ls_number_restraints 0
_refine_ls_restrained_S_all 1.028
_refine_ls_R_factor_all 0.0743
_refine_ls_R_factor_gt 0.0434
_refine_ls_shift/su_max 0.001
_refine_ls_shift/su_mean 0.000
_refine_ls_structure_factor_coef Fsqd
_refine_ls_weighting_details 'w=1/[\s^2^(Fo^2^)+(0.0340P)^2^] where P=(Fo^2^+2Fc^2^)/3'
_refine_ls_weighting_scheme calc
_refine_ls_wR_factor_gt 0.0838
_refine_ls_wR_factor_ref 0.0926
_reflns_Friedel_coverage 0.000
_reflns_number_gt 2327
_reflns_number_total 3228
_reflns_threshold_expression 'I > 2\s(I)'
_cod_data_source_file ic6b03158_si_002.cif
_cod_data_source_block shelx
_cod_depositor_comments 'Adding full bibliography for 4345197.cif.'
_cod_original_cell_volume 1572.2(3)
_cod_database_code 4345197
_shelx_shelxl_version_number 2014/7
_shelx_space_group_comment
;
The symmetry employed for this shelxl refinement is uniquely defined
by the following loop, which should always be used as a source of
symmetry information in preference to the above space-group names.
They are only intended as comments.
;
_exptl_absorpt_special_details
;
X-ray crystallographic data for I were collected from a single crystal
sample, which was mounted on a loop fiber. Data were collected using
a Bruker smart diffractometer equiped with an APEX II CCD Detector,
a graphite monochromator. The crystal-to-detector distance was 
5.0 cm, and the data collection was carried out in 512 x 512 pixel mode. 
;

loop_
_space_group_symop_operation_xyz
'x, y, z'
'-x+1/2, y+1/2, -z+1/2'
'-x, -y, -z'
'x-1/2, -y-1/2, z-1/2'

loop_
_atom_site_label
_atom_site_type_symbol
_atom_site_fract_x
_atom_site_fract_y
_atom_site_fract_z
_atom_site_U_iso_or_equiv
_atom_site_adp_type
_atom_site_occupancy
_atom_site_site_symmetry_order
_atom_site_calc_flag
_atom_site_refinement_flags_posn
_atom_site_refinement_flags_adp
Fe1 Fe 0.21375(5) 0.42349(4) 0.61736(2) 0.01265(13) Uani 1 1 d . .
F1 F 0.5741(2) 0.31117(16) 0.95089(7) 0.0257(4) Uani 1 1 d . .
F2 F 0.6470(2) 0.49468(15) 0.89842(8) 0.0238(4) Uani 1 1 d . .
N2 N 0.3426(3) 0.4235(2) 0.88682(10) 0.0143(5) Uani 1 1 d . .
N1 N 0.5757(3) 0.3073(2) 0.83163(11) 0.0141(5) Uani 1 1 d . .
C6 C 0.2329(4) 0.4157(2) 0.82818(12) 0.0120(6) Uani 1 1 d . .
C4 C 0.4691(4) 0.3106(3) 0.77213(13) 0.0146(6) Uani 1 1 d . .
C5 C 0.2954(4) 0.3637(3) 0.77023(13) 0.0126(6) Uani 1 1 d . .
C10 C 0.1746(4) 0.3588(3) 0.71048(13) 0.0129(6) Uani 1 1 d . .
C14 C 0.1587(4) 0.2550(3) 0.66317(13) 0.0147(6) Uani 1 1 d . .
H14 H 0.2302 0.1794 0.6637 0.018 Uiso 1 1 calc R U
C11 C 0.0440(4) 0.4533(3) 0.68956(13) 0.0150(6) Uani 1 1 d . .
H11 H 0.0249 0.5332 0.7110 0.018 Uiso 1 1 calc R U
C12 C -0.0519(4) 0.4079(3) 0.63171(13) 0.0159(6) Uani 1 1 d . .
H12 H -0.1468 0.4518 0.6077 0.019 Uiso 1 1 calc R U
C19 C 0.4369(4) 0.3987(3) 0.56682(14) 0.0171(7) Uani 1 1 d . .
H19 H 0.5051 0.3217 0.5648 0.020 Uiso 1 1 calc R U
C9 C 0.2449(4) 0.4684(3) 0.93433(13) 0.0179(7) Uani 1 1 d . .
H9 H 0.2887 0.4833 0.9788 0.022 Uiso 1 1 calc R U
C13 C 0.0175(4) 0.2856(3) 0.61562(13) 0.0175(7) Uani 1 1 d . .
H13 H -0.0236 0.2331 0.5792 0.021 Uiso 1 1 calc R U
C7 C 0.0613(4) 0.4570(2) 0.84303(13) 0.0146(6) Uani 1 1 d . .
H7 H -0.0415 0.4612 0.8129 0.018 Uiso 1 1 calc R U
C15 C 0.4637(4) 0.4984(3) 0.61461(14) 0.0174(7) Uani 1 1 d . .
H15 H 0.5529 0.4997 0.6503 0.021 Uiso 1 1 calc R U
C2 C 0.7279(4) 0.2121(3) 0.75397(14) 0.0189(7) Uani 1 1 d . .
H2 H 0.8206 0.1683 0.7335 0.023 Uiso 1 1 calc R U
C17 C 0.2279(4) 0.5554(3) 0.54307(13) 0.0187(7) Uani 1 1 d . .
H17 H 0.1306 0.6021 0.5222 0.022 Uiso 1 1 calc R U
C1 C 0.7282(4) 0.2486(3) 0.82007(14) 0.0168(7) Uani 1 1 d . .
H1 H 0.8239 0.2338 0.8525 0.020 Uiso 1 1 calc R U
C3 C 0.5659(4) 0.2520(3) 0.72391(14) 0.0159(6) Uani 1 1 d . .
H3 H 0.5273 0.2415 0.6785 0.019 Uiso 1 1 calc R U
C18 C 0.2911(4) 0.4341(3) 0.52293(13) 0.0174(6) Uani 1 1 d . .
H18 H 0.2435 0.3850 0.4862 0.021 Uiso 1 1 calc R U
C16 C 0.3349(4) 0.5953(3) 0.59986(13) 0.0185(7) Uani 1 1 d . .
H16 H 0.3222 0.6733 0.6237 0.022 Uiso 1 1 calc R U
C8 C 0.0696(4) 0.4903(3) 0.90953(13) 0.0188(7) Uani 1 1 d . .
H8 H -0.0255 0.5219 0.9335 0.023 Uiso 1 1 calc R U
B1 B 0.5399(5) 0.3850(3) 0.89414(16) 0.0175(8) Uani 1 1 d . .

loop_
_atom_site_aniso_label
_atom_site_aniso_U_11
_atom_site_aniso_U_22
_atom_site_aniso_U_33
_atom_site_aniso_U_23
_atom_site_aniso_U_13
_atom_site_aniso_U_12
Fe1 0.0119(2) 0.0144(2) 0.0115(2) -0.00012(17) -0.00032(16) -0.00071(19)
F1 0.0291(11) 0.0296(10) 0.0172(9) 0.0047(7) -0.0068(8) 0.0077(8)
F2 0.0132(9) 0.0231(10) 0.0342(10) -0.0075(7) -0.0041(8) -0.0030(8)
N2 0.0127(12) 0.0176(13) 0.0123(11) 0.0004(10) -0.0021(10) -0.0014(11)
N1 0.0089(13) 0.0139(12) 0.0189(13) 0.0024(9) -0.0031(10) 0.0005(11)
C6 0.0118(15) 0.0113(14) 0.0126(13) 0.0017(11) -0.0012(11) -0.0015(13)
C4 0.0152(16) 0.0122(14) 0.0161(14) 0.0006(11) -0.0022(12) -0.0038(13)
C5 0.0148(16) 0.0089(14) 0.0140(14) 0.0028(11) -0.0007(12) -0.0051(13)
C10 0.0089(15) 0.0144(15) 0.0157(14) 0.0027(11) 0.0025(12) -0.0006(12)
C14 0.0143(16) 0.0145(15) 0.0154(14) -0.0007(11) 0.0020(12) -0.0005(13)
C11 0.0122(16) 0.0170(16) 0.0160(14) 0.0002(11) 0.0023(12) 0.0011(13)
C12 0.0101(15) 0.0242(17) 0.0132(14) 0.0033(12) -0.0003(12) -0.0007(13)
C19 0.0157(16) 0.0150(16) 0.0218(15) 0.0027(12) 0.0097(13) 0.0017(13)
C9 0.0212(17) 0.0206(16) 0.0119(14) -0.0027(11) 0.0001(13) -0.0022(14)
C13 0.0183(17) 0.0220(16) 0.0119(14) 0.0000(11) 0.0000(13) -0.0027(14)
C7 0.0126(15) 0.0157(15) 0.0154(14) 0.0026(11) -0.0008(12) -0.0036(13)
C15 0.0115(16) 0.0225(17) 0.0180(15) 0.0038(12) -0.0001(13) -0.0047(14)
C2 0.0155(17) 0.0149(15) 0.0268(16) 0.0008(12) 0.0049(14) -0.0004(13)
C17 0.0155(16) 0.0231(17) 0.0175(15) 0.0062(12) 0.0004(13) -0.0009(14)
C1 0.0110(15) 0.0148(15) 0.0239(16) 0.0032(12) -0.0028(13) -0.0007(13)
C3 0.0167(16) 0.0134(15) 0.0176(15) 0.0024(11) 0.0012(13) -0.0012(13)
C18 0.0190(16) 0.0215(16) 0.0122(13) 0.0000(12) 0.0043(12) -0.0051(14)
C16 0.0209(17) 0.0163(16) 0.0187(15) 0.0020(12) 0.0036(13) -0.0030(14)
C8 0.0168(17) 0.0248(17) 0.0152(15) 0.0002(12) 0.0040(13) -0.0020(14)
B1 0.020(2) 0.0174(18) 0.0144(16) -0.0017(13) -0.0065(15) 0.0001(15)

loop_
_atom_type_symbol
_atom_type_description
_atom_type_scat_dispersion_real
_atom_type_scat_dispersion_imag
_atom_type_scat_source
C C 0.0033 0.0016 'International Tables Vol C Tables 4.2.6.8 and 6.1.1.4'
H H 0.0000 0.0000 'International Tables Vol C Tables 4.2.6.8 and 6.1.1.4'
B B 0.0013 0.0007 'International Tables Vol C Tables 4.2.6.8 and 6.1.1.4'
F F 0.0171 0.0103 'International Tables Vol C Tables 4.2.6.8 and 6.1.1.4'
Fe Fe 0.3463 0.8444 'International Tables Vol C Tables 4.2.6.8 and 6.1.1.4'
N N 0.0061 0.0033 'International Tables Vol C Tables 4.2.6.8 and 6.1.1.4'

loop_
_geom_angle_atom_site_label_1
_geom_angle_atom_site_label_2
_geom_angle_atom_site_label_3
_geom_angle
C11 Fe1 C14 69.09(11)
C11 Fe1 C15 126.11(12)
C14 Fe1 C15 123.92(11)
C11 Fe1 C17 119.83(11)
C14 Fe1 C17 159.13(11)
C15 Fe1 C17 68.13(11)
C11 Fe1 C18 154.39(11)
C14 Fe1 C18 123.70(11)
C15 Fe1 C18 68.21(11)
C17 Fe1 C18 40.52(11)
C11 Fe1 C16 107.63(12)
C14 Fe1 C16 159.31(11)
C15 Fe1 C16 40.50(11)
C17 Fe1 C16 40.60(11)
C18 Fe1 C16 68.29(11)
C11 Fe1 C19 163.77(11)
C14 Fe1 C19 108.78(12)
C15 Fe1 C19 40.77(11)
C17 Fe1 C19 68.08(12)
C18 Fe1 C19 40.36(11)
C16 Fe1 C19 68.33(12)
C11 Fe1 C10 41.05(11)
C14 Fe1 C10 41.35(10)
C15 Fe1 C10 110.15(11)
C17 Fe1 C10 156.77(11)
C18 Fe1 C10 162.22(11)
C16 Fe1 C10 122.81(11)
C19 Fe1 C10 126.81(11)
C11 Fe1 C12 40.52(10)
C14 Fe1 C12 68.55(11)
C15 Fe1 C12 161.05(11)
C17 Fe1 C12 105.13(11)
C18 Fe1 C12 118.96(11)
C16 Fe1 C12 123.06(12)
C19 Fe1 C12 155.02(11)
C10 Fe1 C12 68.65(11)
C11 Fe1 C13 68.33(11)
C14 Fe1 C13 40.58(10)
C15 Fe1 C13 158.13(12)
C17 Fe1 C13 121.95(11)
C18 Fe1 C13 105.91(11)
C16 Fe1 C13 158.88(12)
C19 Fe1 C13 121.23(12)
C10 Fe1 C13 68.67(11)
C12 Fe1 C13 40.48(12)
C9 N2 C6 108.1(2)
C9 N2 B1 126.8(2)
C6 N2 B1 125.1(2)
C1 N1 C4 107.8(2)
C1 N1 B1 125.9(2)
C4 N1 B1 124.9(2)
N2 C6 C5 121.4(2)
N2 C6 C7 107.1(2)
C5 C6 C7 131.3(2)
C3 C4 N1 107.3(2)
C3 C4 C5 132.5(3)
N1 C4 C5 120.2(2)
C6 C5 C4 119.4(2)
C6 C5 C10 118.8(3)
C4 C5 C10 121.7(2)
C11 C10 C14 107.0(2)
C11 C10 C5 126.4(2)
C14 C10 C5 126.5(2)
C11 C10 Fe1 69.06(15)
C14 C10 Fe1 68.95(15)
C5 C10 Fe1 129.2(2)
C13 C14 C10 108.0(2)
C13 C14 Fe1 70.41(16)
C10 C14 Fe1 69.70(15)
C13 C14 H14 126.0
C10 C14 H14 126.0
Fe1 C14 H14 125.5
C12 C11 C10 108.4(2)
C12 C11 Fe1 70.19(16)
C10 C11 Fe1 69.89(16)
C12 C11 H11 125.8
C10 C11 H11 125.8
Fe1 C11 H11 125.7
C11 C12 C13 108.3(2)
C11 C12 Fe1 69.29(16)
C13 C12 Fe1 70.05(17)
C11 C12 H12 125.8
C13 C12 H12 125.8
Fe1 C12 H12 126.4
C18 C19 C15 107.8(3)
C18 C19 Fe1 69.79(16)
C15 C19 Fe1 69.40(17)
C18 C19 H19 126.1
C15 C19 H19 126.1
Fe1 C19 H19 126.3
N2 C9 C8 110.5(2)
N2 C9 H9 124.7
C8 C9 H9 124.7
C14 C13 C12 108.3(2)
C14 C13 Fe1 69.01(16)
C12 C13 Fe1 69.47(16)
C14 C13 H13 125.9
C12 C13 H13 125.9
Fe1 C13 H13 127.2
C8 C7 C6 107.7(3)
C8 C7 H7 126.2
C6 C7 H7 126.2
C16 C15 C19 108.2(3)
C16 C15 Fe1 69.96(17)
C19 C15 Fe1 69.83(16)
C16 C15 H15 125.9
C19 C15 H15 125.9
Fe1 C15 H15 125.9
C3 C2 C1 106.4(3)
C3 C2 H2 126.8
C1 C2 H2 126.8
C18 C17 C16 108.1(3)
C18 C17 Fe1 69.75(16)
C16 C17 Fe1 69.73(16)
C18 C17 H17 125.9
C16 C17 H17 125.9
Fe1 C17 H17 126.2
N1 C1 C2 110.6(3)
N1 C1 H1 124.7
C2 C1 H1 124.7
C2 C3 C4 107.9(3)
C2 C3 H3 126.0
C4 C3 H3 126.0
C19 C18 C17 108.2(2)
C19 C18 Fe1 69.85(16)
C17 C18 Fe1 69.73(16)
C19 C18 H18 125.9
C17 C18 H18 125.9
Fe1 C18 H18 126.1
C15 C16 C17 107.7(3)
C15 C16 Fe1 69.54(16)
C17 C16 Fe1 69.67(16)
C15 C16 H16 126.1
C17 C16 H16 126.1
Fe1 C16 H16 126.2
C7 C8 C9 106.6(3)
C7 C8 H8 126.7
C9 C8 H8 126.7
F1 B1 F2 109.0(2)
F1 B1 N2 110.1(3)
F2 B1 N2 110.1(2)
F1 B1 N1 111.1(2)
F2 B1 N1 110.1(3)
N2 B1 N1 106.4(2)

loop_
_geom_bond_atom_site_label_1
_geom_bond_atom_site_label_2
_geom_bond_distance
Fe1 C11 2.032(3)
Fe1 C14 2.033(3)
Fe1 C15 2.036(3)
Fe1 C17 2.041(3)
Fe1 C18 2.041(3)
Fe1 C16 2.042(3)
Fe1 C19 2.042(3)
Fe1 C10 2.043(3)
Fe1 C12 2.044(3)
Fe1 C13 2.051(3)
F1 B1 1.389(3)
F2 B1 1.391(4)
N2 C9 1.335(3)
N2 C6 1.399(3)
N2 B1 1.532(4)
N1 C1 1.332(4)
N1 C4 1.399(3)
N1 B1 1.540(4)
C6 C5 1.403(4)
C6 C7 1.411(4)
C4 C3 1.397(4)
C4 C5 1.415(4)
C5 C10 1.460(4)
C10 C11 1.429(4)
C10 C14 1.439(4)
C14 C13 1.416(4)
C14 H14 0.9500
C11 C12 1.411(4)
C11 H11 0.9500
C12 C13 1.417(4)
C12 H12 0.9500
C19 C18 1.409(4)
C19 C15 1.421(4)
C19 H19 0.9500
C9 C8 1.394(4)
C9 H9 0.9500
C13 H13 0.9500
C7 C8 1.387(4)
C7 H7 0.9500
C15 C16 1.411(4)
C15 H15 0.9500
C2 C3 1.385(4)
C2 C1 1.391(4)
C2 H2 0.9500
C17 C18 1.414(4)
C17 C16 1.417(4)
C17 H17 0.9500
C1 H1 0.9500
C3 H3 0.9500
C18 H18 0.9500
C16 H16 0.9500
C8 H8 0.9500
